data_7001854
loop_
_publ_author_name
'Ritchie, Chris'
'Li, Fengyan'
'Pradeep, Chullikkattil P.'
'Long, De-Liang'
'Xu, Lin'
'Cronin, Leroy'

_publ_section_title
;
 A functional hybrid polyoxometalate framework based on a
 &#x2018;trilacunary&#x2019; heteropolyanion
 [(P4W6O34)2Co2Na2(H2O)2]18&#x2212;
;
_journal_issue 33
_journal_name_full 'Dalton Transactions'
_journal_page_first 6483
_journal_page_last 6486
_journal_paper_doi 10.1039/b907410d
_journal_year 2009
_chemical_formula_sum 'C16 H100 Co4 N4 Na4 O103 P8 W12'
_chemical_formula_weight 4778.64
_chemical_name_systematic
;
?
;
_space_group_IT_number 2
_symmetry_cell_setting triclinic
_symmetry_space_group_name_Hall '-P 1'
_symmetry_space_group_name_H-M 'P -1'
_atom_sites_solution_hydrogens geom
_atom_sites_solution_primary direct
_atom_sites_solution_secondary difmap
_audit_creation_method SHELXL-97
_cell_angle_alpha 69.184(5)
_cell_angle_beta 70.767(5)
_cell_angle_gamma 86.494(5)
_cell_formula_units_Z 1
_cell_length_a 13.0887(11)
_cell_length_b 14.9813(14)
_cell_length_c 17.1216(16)
_cell_measurement_temperature 100(2)
_cell_measurement_theta_max 25
_cell_measurement_theta_min 4
_cell_volume 2957.1(5)
_computing_cell_refinement 'Bruker Smart'
_computing_data_collection 'Bruker Smart'
_computing_data_reduction 'Bruker Saint'
_computing_molecular_graphics 'Ortep-3 for Windows (Farrugia, 1997)'
_computing_publication_material 'WinGX publication routines (Farrugia, 1999)'
_computing_structure_refinement 'SHELXL-97 (Sheldrick, 1997)'
_computing_structure_solution 'SHELXS-97 (Sheldrick, 1990)'
_diffrn_ambient_temperature 100(2)
_diffrn_measured_fraction_theta_full 0.996
_diffrn_measured_fraction_theta_max 0.996
_diffrn_measurement_device_type 'Bruker Apex II CCD'
_diffrn_measurement_method '\w & \p scans'
_diffrn_radiation_monochromator graphite
_diffrn_radiation_source 'fine-focus sealed tube'
_diffrn_radiation_type MoK\a
_diffrn_radiation_wavelength 0.71073
_diffrn_reflns_av_R_equivalents 0.0638
_diffrn_reflns_av_sigmaI/netI 0.0660
_diffrn_reflns_limit_h_max 15
_diffrn_reflns_limit_h_min -15
_diffrn_reflns_limit_k_max 17
_diffrn_reflns_limit_k_min -18
_diffrn_reflns_limit_l_max 20
_diffrn_reflns_limit_l_min -20
_diffrn_reflns_number 42339
_diffrn_reflns_theta_full 25.35
_diffrn_reflns_theta_max 25.35
_diffrn_reflns_theta_min 1.59
_diffrn_standards_decay_% 0
_exptl_absorpt_coefficient_mu 12.399
_exptl_absorpt_correction_T_max 0.4370
_exptl_absorpt_correction_T_min 0.1185
_exptl_absorpt_correction_type empirical
_exptl_absorpt_process_details SADABS
_exptl_crystal_colour pink
_exptl_crystal_density_diffrn 2.683
_exptl_crystal_density_meas ?
_exptl_crystal_density_method 'not measured'
_exptl_crystal_description block
_exptl_crystal_F_000 2208
_exptl_crystal_size_max 0.30
_exptl_crystal_size_mid 0.15
_exptl_crystal_size_min 0.08
_refine_diff_density_max 5.059
_refine_diff_density_min -4.376
_refine_diff_density_rms 0.426
_refine_ls_extinction_coef none
_refine_ls_extinction_method none
_refine_ls_goodness_of_fit_ref 1.018
_refine_ls_hydrogen_treatment constr
_refine_ls_matrix_type full
_refine_ls_number_parameters 662
_refine_ls_number_reflns 10789
_refine_ls_number_restraints 0
_refine_ls_restrained_S_all 1.018
_refine_ls_R_factor_all 0.0857
_refine_ls_R_factor_gt 0.0626
_refine_ls_shift/su_max 0.002
_refine_ls_shift/su_mean 0.000
_refine_ls_structure_factor_coef Fsqd
_refine_ls_weighting_details 'calc w=1/[\s^2^(Fo^2^)+(0.1056P)^2^+97.6871P] where P=(Fo^2^+2Fc^2^)/3'
_refine_ls_weighting_scheme calc
_refine_ls_wR_factor_gt 0.1674
_refine_ls_wR_factor_ref 0.1901
_reflns_number_gt 8164
_reflns_number_total 10789
_reflns_threshold_expression >2sigma(I)
_cod_data_source_file b907410d.txt
_cod_data_source_block p-1
_cod_depositor_comments
;
The following automatic conversions were performed:
'_symmetry_cell_setting' value 'Triclinic' changed to 'triclinic'
according to '/home/saulius/struct/CIF-dictionaries/cif_core.dic'
dictionary named 'cif_core.dic' version 2.4.1 from 2010-06-29.

Automatic conversion script
Id: cif_fix_enum 1527 2010-12-29 10:47:43Z saulius 

The following automatic conversions were performed:

'_exptl_crystal_density_meas' value 'none' was changed to '?' - the
value is perceived as not measured.

Automatic conversion script
Id: cif_fix_values 3008 2015-01-20 13:52:24Z robertas 
;
_cod_original_sg_symbol_H-M P-1
_cod_database_code 7001854

loop_
_symmetry_equiv_pos_as_xyz
'x, y, z'
'-x, -y, -z'

loop_
_atom_site_label
_atom_site_type_symbol
_atom_site_fract_x
_atom_site_fract_y
_atom_site_fract_z
_atom_site_U_iso_or_equiv
_atom_site_adp_type
_atom_site_occupancy
_atom_site_symmetry_multiplicity
_atom_site_calc_flag
_atom_site_refinement_flags
_atom_site_disorder_assembly
_atom_site_disorder_group
W1 W 1.35073(3) 0.18251(3) 0.23006(3) 0.02633(11) Uani 1 1 d . . .
W2 W 1.12325(3) 0.33003(3) 0.22468(3) 0.02392(10) Uani 1 1 d . . .
W3 W 0.87266(3) 0.22846(3) 0.28804(3) 0.02132(10) Uani 1 1 d . . .
W4 W 1.16525(3) 0.02799(3) 0.65057(2) 0.01942(9) Uani 1 1 d . . .
W5 W 0.68657(3) 0.05636(3) 0.70408(3) 0.02460(11) Uani 1 1 d . . .
W6 W 0.95191(3) 0.16509(3) 0.64740(2) 0.02011(10) Uani 1 1 d . . .
Co1 Co 0.89698(9) 0.06675(9) 0.49788(8) 0.0200(3) Uani 1 1 d . . .
Co2 Co 0.9325(2) -0.0637(2) 0.99286(18) 0.0593(7) Uiso 0.75 1 d P . 1
Co2' Co 0.8399(10) -0.0430(9) 1.0061(8) 0.050(3) Uiso 0.15 1 d P A 2
Na1 Na 1.1467(3) 0.1793(3) 0.4514(2) 0.0275(11) Uani 1 1 d . . .
Na2 Na 0.5787(13) 0.2961(12) 0.6316(10) 0.095(5) Uiso 0.50 1 d P . .
Na3 Na 0.6482(8) -0.2327(8) 1.1154(6) 0.058(3) Uani 0.50 1 d P . .
P1 P 1.0528(2) 0.1115(2) 0.81143(17) 0.0266(7) Uani 1 1 d . . .
P2 P 1.4112(2) 0.0710(2) 0.08029(19) 0.0325(8) Uani 1 1 d . . .
P3 P 1.0097(2) 0.3356(2) 0.07514(18) 0.0278(7) Uani 1 1 d . . .
P4 P 0.91516(18) -0.07847(18) 0.68653(15) 0.0186(6) Uani 1 1 d . . .
O1 O 1.1064(5) 0.1500(5) 0.6235(4) 0.0210(17) Uani 1 1 d . . .
O2 O 1.2561(5) 0.2728(5) 0.1865(5) 0.032(2) Uani 1 1 d . . .
O3 O 0.9657(5) 0.3389(5) 0.2524(4) 0.0277(19) Uani 1 1 d . . .
O4 O 1.0588(5) 0.0610(4) 0.4131(4) 0.0190(17) Uani 1 1 d . . .
O5 O 0.7512(5) 0.0682(5) 0.5916(4) 0.0254(18) Uani 1 1 d . . .
O6 O 0.5955(5) -0.0551(5) 0.7405(5) 0.0301(19) Uani 1 1 d . . .
O7 O 0.8607(5) 0.1839(5) 0.4019(4) 0.0263(18) Uani 1 1 d . . .
O8 O 1.1676(5) 0.0167(5) 0.5500(4) 0.0201(16) Uani 1 1 d . . .
O9 O 0.7523(5) 0.2806(5) 0.2900(4) 0.0278(18) Uani 1 1 d . . .
O10 O 1.1614(5) -0.1053(4) 0.7126(4) 0.0202(17) Uani 1 1 d . . .
O11 O 1.1144(5) 0.0334(5) 0.7774(4) 0.0237(17) Uani 1 1 d . . .
O12 O 0.9251(5) 0.2551(5) 0.1509(4) 0.0270(19) Uani 1 1 d . . .
O13 O 0.9484(6) 0.2877(5) 0.6207(5) 0.0298(19) Uani 1 1 d . . .
O14 O 1.1274(6) 0.2010(5) 0.7782(5) 0.035(2) Uani 1 1 d . . .
O15 O 0.9571(5) 0.1351(5) 0.7750(4) 0.0275(19) Uani 1 1 d . . .
O16 O 1.0067(6) 0.0676(5) 0.9119(4) 0.0278(18) Uani 1 1 d . . .
O17 O 0.8036(5) 0.1239(5) 0.7087(4) 0.0252(18) Uani 1 1 d . . .
O18 O 1.1178(5) 0.3009(5) 0.3332(5) 0.031(2) Uani 1 1 d . . .
O19 O 1.2985(5) 0.0629(5) 0.6277(5) 0.0287(18) Uani 1 1 d . . .
O20 O 0.9769(5) 0.0000(4) 0.6957(4) 0.0201(17) Uani 1 1 d . . .
O21 O 1.3843(5) 0.1604(5) 0.1040(4) 0.030(2) Uani 1 1 d . . .
O22 O 0.9566(6) 0.4331(5) 0.0674(5) 0.033(2) Uani 1 1 d . . .
O23 O 1.1127(5) 0.3342(5) 0.1013(5) 0.031(2) Uani 1 1 d . . .
O24 O 1.1643(6) 0.4517(5) 0.1782(5) 0.039(2) Uani 1 1 d . . .
O25 O 0.7930(5) -0.0737(5) 0.7322(4) 0.0239(17) Uani 1 1 d . . .
O26 O 0.5906(5) 0.1409(6) 0.6963(5) 0.037(2) Uani 1 1 d . . .
O27 O 0.6507(6) 0.0182(6) 0.8422(5) 0.034(2) Uani 1 1 d . . .
O28 O 1.3021(5) 0.1805(6) 0.3378(5) 0.034(2) Uani 1 1 d . . .
O29 O 1.4717(6) 0.2520(6) 0.1861(5) 0.038(2) Uani 1 1 d . . .
O30 O 0.4800(8) 0.2382(8) 0.5597(7) 0.071(4) Uani 1 1 d . . .
O31 O 1.0491(5) 0.1762(5) 0.2653(4) 0.0200(16) Uani 1 1 d . . .
O32 O 1.5368(6) 0.0613(6) 0.0642(5) 0.040(2) Uani 1 1 d . . .
O33 O 0.7652(7) 0.2978(6) 0.5196(6) 0.052(3) Uani 1 1 d . . .
O34 O 0.9560(5) 0.1519(5) 0.5461(4) 0.0215(17) Uani 1 1 d . . .
O35 O 1.0404(6) 0.3205(5) -0.0126(5) 0.035(2) Uani 1 1 d . . .
O36 O 1.3872(6) 0.0781(6) -0.0023(5) 0.040(2) Uani 1 1 d . . .
O1W O 1.2397(6) 0.3016(6) 0.4651(6) 0.047(2) Uani 1 1 d . . .
O2W O 0.7868(13) 0.0016(12) 1.0548(11) 0.043(4) Uiso 0.50 1 d P B 1
O3W O 0.9046(15) -0.0992(13) 0.8886(12) 0.052(5) Uiso 0.50 1 d P C 1
O4W O 1.0769(11) -0.1208(10) 0.9259(10) 0.032(4) Uani 0.50 1 d P D 1
O2W' O 0.720(2) -0.007(2) 1.129(2) 0.038(8) Uiso 0.25 1 d P A 2
O3W' O 0.8610(13) -0.0706(11) 0.8996(10) 0.036(4) Uiso 0.50 1 d P A 2
O4W' O 0.7666(15) 0.1030(14) 0.9156(13) 0.032(5) Uiso 0.38 1 d P E 2
O5W O 0.8320(8) -0.2048(7) 1.0817(7) 0.064(3) Uiso 1 1 d . A .
O6W O 0.643(2) -0.1370(18) 1.2121(16) 0.088(8) Uiso 0.50 1 d P A .
O7W O 0.4609(15) -0.2301(14) 1.1449(12) 0.055(5) Uiso 0.50 1 d P A .
O8W O 0.6900(9) -0.3121(8) 1.0118(7) 0.070(3) Uiso 1 1 d . A .
O10W O 1.403(3) 0.465(2) 0.054(2) 0.039(8) Uiso 0.25 1 d P . .
O11W O 0.8035(17) 0.3743(15) 0.7917(13) 0.065(6) Uiso 0.50 1 d P . .
O12W O 0.7820(19) 0.4265(17) 0.9993(15) 0.077(7) Uiso 0.50 1 d P . .
O13W O 0.2717(9) 0.3010(8) 0.6199(7) 0.072(3) Uiso 1 1 d . . .
O14W O 0.8985(9) 0.5419(8) 0.1749(7) 0.067(3) Uiso 1 1 d . . .
O15W O 0.9881(9) 0.6319(8) 0.2527(7) 0.077(3) Uiso 1 1 d . . .
O16W O 0.6981(14) 0.3313(12) 0.6967(11) 0.047(4) Uiso 0.50 1 d P . .
O17W O 0.553(4) 0.472(4) 0.567(3) 0.024(12) Uiso 0.13 1 d P . .
O18W O 0.596(2) 0.3904(19) 0.2268(17) 0.094(8) Uiso 0.50 1 d P . .
O19W O 0.7541(13) 0.1446(12) 0.8940(11) 0.042(4) Uiso 0.50 1 d P F 1
O20W O 0.604(2) 0.5634(17) 0.6738(16) 0.082(7) Uiso 0.50 1 d P . .
O21W O 1.1447(9) -0.1183(8) 0.8702(7) 0.014(3) Uiso 0.50 1 d P G 2
O22W O 1.0983(12) -0.2004(11) 1.0189(10) 0.038(4) Uiso 0.50 1 d P H 3
O23W O 0.5826(15) 0.2976(13) 0.9848(12) 0.054(5) Uiso 0.50 1 d P . .
O24W O 0.7519(9) 0.2690(8) 0.9566(7) 0.014(3) Uiso 0.50 1 d P I 1
O25W O 0.7337(12) 0.1600(11) 1.0271(10) 0.038(4) Uiso 0.50 1 d P J 2
C1 C 0.7868(8) 0.3822(8) 0.4461(8) 0.036(3) Uani 1 1 d . . .
H1A H 0.7433 0.4316 0.4625 0.044 Uiso 1 1 calc R . .
H1B H 0.7664 0.3718 0.4003 0.044 Uiso 1 1 calc R . .
C2 C 0.9045(8) 0.4158(8) 0.4102(7) 0.036(3) Uani 1 1 d . . .
H2A H 0.9162 0.4730 0.3579 0.043 Uiso 1 1 calc R . .
H2B H 0.9474 0.3669 0.3922 0.043 Uiso 1 1 calc R . .
C3 C 0.8872(8) 0.5155(7) 0.5039(7) 0.026(3) Uani 1 1 d . . .
H3A H 0.8103 0.4973 0.5325 0.031 Uiso 1 1 calc R . .
H3B H 0.8963 0.5733 0.4525 0.031 Uiso 1 1 calc R . .
C4 C 1.0661(8) 0.4657(8) 0.4315(7) 0.028(3) Uani 1 1 d . . .
H4A H 1.0778 0.5228 0.3791 0.034 Uiso 1 1 calc R . .
H4B H 1.1032 0.4147 0.4133 0.034 Uiso 1 1 calc R . .
C5 C 0.5819(10) 0.0598(10) 0.4995(10) 0.054(4) Uani 1 1 d . . .
H5A H 0.6360 0.0657 0.4430 0.065 Uiso 1 1 calc R . .
H5B H 0.6099 0.0951 0.5267 0.065 Uiso 1 1 calc R . .
C6 C 0.5354(12) 0.2608(12) 0.4652(11) 0.070(5) Uani 1 1 d . . .
H6A H 0.5290 0.3279 0.4338 0.085 Uiso 1 1 calc R . .
H6B H 0.6119 0.2504 0.4549 0.085 Uiso 1 1 calc R . .
C7 C 0.4914(11) 0.2033(11) 0.4307(10) 0.060(5) Uani 1 1 d . . .
H7A H 0.5383 0.2122 0.3710 0.072 Uiso 1 1 calc R . .
H7B H 0.4208 0.2247 0.4279 0.072 Uiso 1 1 calc R . .
C8 C 0.4399(9) 0.0377(11) 0.4451(9) 0.057(4) Uani 1 1 d . . .
H8A H 0.3744 0.0630 0.4331 0.068 Uiso 1 1 calc R . .
H8B H 0.4945 0.0424 0.3891 0.068 Uiso 1 1 calc R . .
N1 N 0.4801(8) 0.0992(8) 0.4861(8) 0.050(3) Uani 1 1 d . . .
N2 N 0.9445(6) 0.4375(6) 0.4759(5) 0.023(2) Uani 1 1 d . . .

loop_
_atom_site_aniso_label
_atom_site_aniso_U_11
_atom_site_aniso_U_22
_atom_site_aniso_U_33
_atom_site_aniso_U_23
_atom_site_aniso_U_13
_atom_site_aniso_U_12
W1 0.01448(16) 0.0367(2) 0.02817(18) -0.01099(16) -0.00750(14) -0.00215(16)
W2 0.02365(17) 0.02264(19) 0.02591(17) -0.00641(15) -0.01044(14) -0.00255(15)
W3 0.02020(16) 0.02147(19) 0.02397(16) -0.00530(14) -0.01253(13) 0.00199(14)
W4 0.01407(15) 0.02341(19) 0.02197(16) -0.00524(14) -0.01022(12) -0.00049(14)
W5 0.01462(16) 0.0328(2) 0.02618(18) -0.01007(16) -0.00747(14) 0.00414(15)
W6 0.01799(16) 0.02198(19) 0.02062(16) -0.00537(14) -0.00924(13) 0.00200(14)
Co1 0.0146(5) 0.0257(7) 0.0223(5) -0.0079(5) -0.0103(4) 0.0029(5)
Na1 0.0232(17) 0.035(2) 0.0254(17) -0.0074(15) -0.0138(14) 0.0052(16)
Na3 0.028(5) 0.115(7) 0.041(4) -0.052(4) 0.008(4) -0.011(5)
P1 0.0280(11) 0.0271(13) 0.0290(11) -0.0088(10) -0.0158(9) 0.0019(10)
P2 0.0245(12) 0.0415(15) 0.0303(13) -0.0131(11) -0.0062(10) -0.0043(12)
P3 0.0321(12) 0.0235(13) 0.0292(12) -0.0059(10) -0.0160(10) 0.0026(11)
P4 0.0183(10) 0.0214(12) 0.0171(10) -0.0046(9) -0.0092(8) -0.0014(9)
O1 0.012(3) 0.019(3) 0.033(3) -0.005(3) -0.014(2) 0.004(2)
O2 0.019(3) 0.046(4) 0.031(3) -0.019(3) -0.002(3) -0.008(3)
O3 0.030(3) 0.025(4) 0.029(3) -0.002(3) -0.018(3) 0.000(3)
O4 0.018(3) 0.018(3) 0.019(3) 0.000(2) -0.010(2) -0.001(2)
O5 0.022(3) 0.033(4) 0.022(3) -0.006(3) -0.012(2) 0.002(3)
O6 0.019(3) 0.043(4) 0.033(3) -0.014(3) -0.015(2) 0.006(3)
O7 0.023(3) 0.032(3) 0.033(3) -0.021(3) -0.011(2) 0.004(3)
O8 0.015(3) 0.027(3) 0.023(3) -0.007(2) -0.015(2) 0.001(2)
O9 0.028(3) 0.027(3) 0.040(3) -0.015(3) -0.023(3) 0.009(3)
O10 0.020(3) 0.011(3) 0.030(3) -0.006(2) -0.011(2) -0.001(2)
O11 0.026(3) 0.034(4) 0.016(3) -0.013(2) -0.010(2) 0.006(3)
O12 0.036(3) 0.020(3) 0.021(3) 0.003(3) -0.013(3) -0.007(3)
O13 0.029(3) 0.032(4) 0.031(3) -0.012(3) -0.012(3) 0.002(3)
O14 0.044(4) 0.037(4) 0.031(3) -0.015(3) -0.017(3) -0.005(3)
O15 0.027(3) 0.034(4) 0.025(3) -0.011(3) -0.012(3) 0.004(3)
O16 0.036(3) 0.024(3) 0.031(3) -0.012(3) -0.018(3) 0.004(3)
O17 0.016(3) 0.027(4) 0.030(3) -0.004(3) -0.010(2) -0.005(3)
O18 0.024(3) 0.029(4) 0.045(4) -0.017(3) -0.012(3) 0.003(3)
O19 0.024(3) 0.032(4) 0.037(3) -0.013(3) -0.018(3) -0.002(3)
O20 0.018(3) 0.015(3) 0.026(3) 0.003(2) -0.014(2) -0.004(2)
O21 0.019(3) 0.044(4) 0.028(3) -0.012(3) -0.009(3) 0.005(3)
O22 0.035(4) 0.025(4) 0.034(4) -0.004(3) -0.012(3) 0.003(3)
O23 0.024(3) 0.039(4) 0.025(3) -0.006(3) -0.009(3) 0.003(3)
O24 0.039(4) 0.030(4) 0.044(4) -0.010(3) -0.013(3) -0.003(3)
O25 0.022(3) 0.034(4) 0.023(3) -0.012(3) -0.014(2) 0.007(3)
O26 0.016(3) 0.048(4) 0.043(4) -0.018(3) -0.004(3) 0.011(3)
O27 0.033(4) 0.044(4) 0.027(3) -0.013(3) -0.012(3) -0.002(3)
O28 0.024(3) 0.041(4) 0.037(4) -0.010(3) -0.013(3) -0.006(3)
O29 0.027(3) 0.037(4) 0.049(4) -0.013(3) -0.012(3) -0.009(3)
O30 0.047(5) 0.089(7) 0.073(6) -0.032(5) -0.007(5) -0.005(5)
O31 0.010(3) 0.033(3) 0.020(3) -0.013(2) -0.005(2) 0.004(3)
O32 0.020(3) 0.054(5) 0.042(4) -0.021(3) -0.001(3) -0.006(3)
O33 0.048(5) 0.044(5) 0.058(5) -0.012(4) -0.016(4) -0.003(4)
O34 0.021(3) 0.022(3) 0.024(3) -0.005(2) -0.013(2) 0.004(3)
O35 0.041(4) 0.038(4) 0.033(3) -0.015(3) -0.017(3) 0.004(3)
O36 0.043(4) 0.049(5) 0.031(4) -0.019(3) -0.011(3) 0.001(4)
O1W 0.041(4) 0.056(5) 0.057(4) -0.023(4) -0.031(3) 0.011(4)
O4W 0.031(7) 0.020(7) 0.047(8) -0.018(6) -0.009(6) 0.000(6)
C1 0.023(5) 0.040(6) 0.051(6) -0.016(5) -0.019(4) 0.002(4)
C2 0.032(5) 0.036(6) 0.054(5) -0.020(4) -0.027(4) 0.004(4)
C3 0.017(4) 0.021(5) 0.040(5) -0.010(4) -0.011(4) -0.001(4)
C4 0.022(4) 0.031(5) 0.032(5) -0.013(4) -0.007(4) 0.003(4)
C5 0.035(6) 0.064(8) 0.073(8) -0.028(6) -0.025(5) 0.005(6)
C6 0.046(8) 0.075(10) 0.074(10) -0.016(8) -0.006(7) -0.023(7)
C7 0.034(6) 0.075(10) 0.068(8) -0.018(7) -0.019(6) -0.005(7)
C8 0.030(5) 0.088(10) 0.069(7) -0.030(6) -0.039(4) 0.020(6)
N1 0.029(5) 0.045(6) 0.071(7) -0.021(5) -0.014(5) 0.013(4)
N2 0.015(3) 0.021(4) 0.034(4) -0.012(3) -0.008(3) 0.003(3)

loop_
_atom_type_symbol
_atom_type_description
_atom_type_scat_dispersion_real
_atom_type_scat_dispersion_imag
_atom_type_scat_source
C C 0.0033 0.0016 'International Tables Vol C Tables 4.2.6.8 and 6.1.1.4'
H H 0.0000 0.0000 'International Tables Vol C Tables 4.2.6.8 and 6.1.1.4'
N N 0.0061 0.0033 'International Tables Vol C Tables 4.2.6.8 and 6.1.1.4'
O O 0.0106 0.0060 'International Tables Vol C Tables 4.2.6.8 and 6.1.1.4'
P P 0.1023 0.0942 'International Tables Vol C Tables 4.2.6.8 and 6.1.1.4'
Co Co 0.3494 0.9721 'International Tables Vol C Tables 4.2.6.8 and 6.1.1.4'
W W -0.8490 6.8722 'International Tables Vol C Tables 4.2.6.8 and 6.1.1.4'
Na Na 0.0362 0.0249 'International Tables Vol C Tables 4.2.6.8 and 6.1.1.4'

loop_
_geom_angle_atom_site_label_1
_geom_angle_atom_site_label_2
_geom_angle_atom_site_label_3
_geom_angle
_geom_angle_site_symmetry_1
_geom_angle_site_symmetry_3
_geom_angle_publ_flag
O28 W1 O29 102.7(4) . . ?
O28 W1 O2 96.6(3) . . ?
O29 W1 O2 101.5(3) . . ?
O28 W1 O6 95.5(3) . 2_756 ?
O29 W1 O6 100.3(3) . 2_756 ?
O2 W1 O6 152.0(3) . 2_756 ?
O28 W1 O21 167.5(3) . . ?
O29 W1 O21 89.6(3) . . ?
O2 W1 O21 83.1(3) . . ?
O6 W1 O21 79.7(3) 2_756 . ?
O28 W1 O25 87.9(3) . 2_756 ?
O29 W1 O25 167.9(3) . 2_756 ?
O2 W1 O25 82.8(3) . 2_756 ?
O6 W1 O25 72.4(3) 2_756 2_756 ?
O21 W1 O25 79.7(2) . 2_756 ?
O18 W2 O24 102.6(4) . . ?
O18 W2 O2 96.8(3) . . ?
O24 W2 O2 102.0(3) . . ?
O18 W2 O3 94.0(3) . . ?
O24 W2 O3 99.7(3) . . ?
O2 W2 O3 153.0(3) . . ?
O18 W2 O23 167.0(3) . . ?
O24 W2 O23 90.2(4) . . ?
O2 W2 O23 82.3(3) . . ?
O3 W2 O23 81.7(3) . . ?
O18 W2 O31 87.7(3) . . ?
O24 W2 O31 168.0(3) . . ?
O2 W2 O31 82.6(3) . . ?
O3 W2 O31 73.1(3) . . ?
O23 W2 O31 79.3(3) . . ?
O9 W3 O7 102.0(3) . . ?
O9 W3 O3 100.0(3) . . ?
O7 W3 O3 97.6(3) . . ?
O9 W3 O10 100.6(3) . 2_756 ?
O7 W3 O10 94.1(3) . 2_756 ?
O3 W3 O10 153.6(3) . 2_756 ?
O9 W3 O12 94.4(3) . . ?
O7 W3 O12 163.2(3) . . ?
O3 W3 O12 83.1(3) . . ?
O10 W3 O12 79.0(3) 2_756 . ?
O9 W3 O31 171.4(2) . . ?
O7 W3 O31 84.9(3) . . ?
O3 W3 O31 73.8(3) . . ?
O10 W3 O31 83.8(3) 2_756 . ?
O12 W3 O31 79.1(2) . . ?
O19 W4 O8 102.5(3) . . ?
O19 W4 O10 101.8(3) . . ?
O8 W4 O10 95.1(3) . . ?
O19 W4 O1 99.5(3) . . ?
O8 W4 O1 93.0(3) . . ?
O10 W4 O1 154.9(2) . . ?
O19 W4 O11 94.1(3) . . ?
O8 W4 O11 163.3(3) . . ?
O10 W4 O11 83.0(3) . . ?
O1 W4 O11 82.4(3) . . ?
O19 W4 O20 169.6(3) . . ?
O8 W4 O20 85.8(3) . . ?
O10 W4 O20 83.5(2) . . ?
O1 W4 O20 73.5(2) . . ?
O11 W4 O20 77.5(3) . . ?
O19 W4 Na1 95.3(2) . . ?
O8 W4 Na1 43.8(2) . . ?
O10 W4 Na1 138.4(2) . . ?
O1 W4 Na1 51.2(2) . . ?
O11 W4 Na1 133.6(2) . . ?
O20 W4 Na1 86.34(16) . . ?
O26 W5 O5 102.1(3) . . ?
O26 W5 O6 98.9(3) . . ?
O5 W5 O6 98.4(3) . . ?
O26 W5 O17 102.5(4) . . ?
O5 W5 O17 94.1(3) . . ?
O6 W5 O17 152.2(3) . . ?
O26 W5 O27 94.9(3) . . ?
O5 W5 O27 162.6(3) . . ?
O6 W5 O27 82.5(3) . . ?
O17 W5 O27 78.3(3) . . ?
O26 W5 O25 170.9(3) . . ?
O5 W5 O25 84.0(3) . . ?
O6 W5 O25 73.3(3) . . ?
O17 W5 O25 83.6(3) . . ?
O27 W5 O25 79.7(3) . . ?
O26 W5 Na2 22.3(3) . . ?
O5 W5 Na2 89.9(3) . . ?
O6 W5 Na2 119.5(3) . . ?
O17 W5 Na2 85.1(3) . . ?
O27 W5 Na2 104.9(3) . . ?
O25 W5 Na2 166.6(3) . . ?
O13 W6 O34 102.1(3) . . ?
O13 W6 O17 101.9(3) . . ?
O34 W6 O17 95.9(3) . . ?
O13 W6 O1 100.7(3) . . ?
O34 W6 O1 92.6(3) . . ?
O17 W6 O1 153.6(3) . . ?
O13 W6 O15 95.8(3) . . ?
O34 W6 O15 162.0(3) . . ?
O17 W6 O15 83.2(3) . . ?
O1 W6 O15 81.2(3) . . ?
O13 W6 O20 170.4(3) . . ?
O34 W6 O20 85.2(3) . . ?
O17 W6 O20 83.3(3) . . ?
O1 W6 O20 72.5(2) . . ?
O15 W6 O20 76.8(3) . . ?
O13 W6 Na1 94.5(2) . . ?
O34 W6 Na1 43.4(2) . . ?
O17 W6 Na1 138.8(2) . . ?
O1 W6 Na1 51.6(2) . . ?
O15 W6 Na1 132.7(2) . . ?
O20 W6 Na1 86.46(16) . . ?
O34 Co1 O5 85.2(3) . . ?
O34 Co1 O8 178.0(3) . 2_756 ?
O5 Co1 O8 93.2(3) . 2_756 ?
O34 Co1 O7 92.9(3) . . ?
O5 Co1 O7 91.7(3) . . ?
O8 Co1 O7 86.0(3) 2_756 . ?
O34 Co1 O4 89.9(3) . . ?
O5 Co1 O4 172.6(3) . . ?
O8 Co1 O4 91.9(3) 2_756 . ?
O7 Co1 O4 94.0(2) . . ?
O34 Co1 O4 91.4(3) . 2_756 ?
O5 Co1 O4 92.7(2) . 2_756 ?
O8 Co1 O4 89.9(3) 2_756 2_756 ?
O7 Co1 O4 174.2(3) . 2_756 ?
O4 Co1 O4 82.0(2) . 2_756 ?
O34 Co1 Na1 43.60(18) . . ?
O5 Co1 Na1 128.8(2) . . ?
O8 Co1 Na1 138.02(18) 2_756 . ?
O7 Co1 Na1 90.8(2) . . ?
O4 Co1 Na1 46.5(2) . . ?
O4 Co1 Na1 89.46(18) 2_756 . ?
O34 Co1 Na1 137.11(19) . 2_756 ?
O5 Co1 Na1 90.9(2) . 2_756 ?
O8 Co1 Na1 43.97(18) 2_756 2_756 ?
O7 Co1 Na1 130.0(2) . 2_756 ?
O4 Co1 Na1 89.06(19) . 2_756 ?
O4 Co1 Na1 46.1(2) 2_756 2_756 ?
Na1 Co1 Na1 124.44(7) . 2_756 ?
O16 Co2 O16 92.5(3) 2_757 . ?
O16 Co2 O4W 91.6(5) 2_757 . ?
O16 Co2 O4W 86.0(4) . . ?
O16 Co2 O3W 160.1(6) 2_757 . ?
O16 Co2 O3W 95.1(5) . . ?
O4W Co2 O3W 70.8(7) . . ?
O16 Co2 O2W 89.9(5) 2_757 . ?
O16 Co2 O2W 91.3(5) . . ?
O4W Co2 O2W 176.9(6) . . ?
O3W Co2 O2W 108.2(7) . . ?
O16 Co2 O5W 91.3(4) 2_757 . ?
O16 Co2 O5W 173.8(4) . . ?
O4W Co2 O5W 98.8(4) . . ?
O3W Co2 O5W 82.8(5) . . ?
O2W Co2 O5W 83.9(5) . . ?
O16 Co2 Co2 46.5(2) 2_757 2_757 ?
O16 Co2 Co2 46.0(2) . 2_757 ?
O4W Co2 Co2 88.2(4) . 2_757 ?
O3W Co2 Co2 137.9(5) . 2_757 ?
O2W Co2 Co2 90.8(5) . 2_757 ?
O5W Co2 Co2 137.6(3) . 2_757 ?
O3W' Co2' O5W 88.3(8) . . ?
O3W' Co2' O2W' 148.9(12) . . ?
O5W Co2' O2W' 95.2(9) . . ?
O3W' Co2' Na3 87.2(7) . . ?
O5W Co2' Na3 41.7(4) . . ?
O2W' Co2' Na3 75.5(8) . . ?
O28 Na1 O18 78.7(3) . . ?
O28 Na1 O1W 85.9(3) . . ?
O18 Na1 O1W 84.9(3) . . ?
O28 Na1 O34 160.3(3) . . ?
O18 Na1 O34 95.5(3) . . ?
O1W Na1 O34 112.6(3) . . ?
O28 Na1 O8 94.3(3) . . ?
O18 Na1 O8 160.6(3) . . ?
O1W Na1 O8 112.8(3) . . ?
O34 Na1 O8 85.0(2) . . ?
O28 Na1 O4 88.0(3) . . ?
O18 Na1 O4 88.6(3) . . ?
O1W Na1 O4 171.8(3) . . ?
O34 Na1 O4 72.9(2) . . ?
O8 Na1 O4 73.0(2) . . ?
O28 Na1 O1 133.1(3) . . ?
O18 Na1 O1 135.0(3) . . ?
O1W Na1 O1 70.1(3) . . ?
O34 Na1 O1 63.3(2) . . ?
O8 Na1 O1 62.0(2) . . ?
O4 Na1 O1 118.1(2) . . ?
O28 Na1 W6 167.6(3) . . ?
O18 Na1 W6 111.4(2) . . ?
O1W Na1 W6 87.8(2) . . ?
O34 Na1 W6 30.24(18) . . ?
O8 Na1 W6 78.36(17) . . ?
O4 Na1 W6 99.15(17) . . ?
O1 Na1 W6 34.47(13) . . ?
O28 Na1 W4 110.3(2) . . ?
O18 Na1 W4 168.4(3) . . ?
O1W Na1 W4 88.5(2) . . ?
O34 Na1 W4 78.26(17) . . ?
O8 Na1 W4 29.78(17) . . ?
O4 Na1 W4 98.76(17) . . ?
O1 Na1 W4 33.39(14) . . ?
W6 Na1 W4 58.79(6) . . ?
O28 Na1 Co1 125.3(3) . . ?
O18 Na1 Co1 89.7(2) . . ?
O1W Na1 Co1 146.6(3) . . ?
O34 Na1 Co1 35.16(19) . . ?
O8 Na1 Co1 79.55(17) . . ?
O4 Na1 Co1 37.94(14) . . ?
O1 Na1 Co1 91.53(16) . . ?
W6 Na1 Co1 63.58(6) . . ?
W4 Na1 Co1 90.59(8) . . ?
O28 Na1 Co1 89.1(2) . 2_756 ?
O18 Na1 Co1 125.7(3) . 2_756 ?
O1W Na1 Co1 147.2(3) . 2_756 ?
O34 Na1 Co1 78.91(19) . 2_756 ?
O8 Na1 Co1 35.31(18) . 2_756 ?
O4 Na1 Co1 37.86(15) . 2_756 ?
O1 Na1 Co1 90.54(17) . 2_756 ?
W6 Na1 Co1 90.40(8) . 2_756 ?
W4 Na1 Co1 63.07(7) . 2_756 ?
Co1 Na1 Co1 55.56(7) . 2_756 ?
O26 Na2 O16W 90.6(8) . . ?
O26 Na2 O30 81.8(7) . . ?
O16W Na2 O30 169.4(10) . . ?
O26 Na2 O17W 175.9(14) . . ?
O16W Na2 O17W 89.6(16) . . ?
O30 Na2 O17W 98.5(15) . . ?
O26 Na2 O33 87.6(6) . . ?
O16W Na2 O33 77.3(7) . . ?
O30 Na2 O33 95.0(7) . . ?
O17W Na2 O33 96.4(12) . . ?
O26 Na2 W5 17.2(3) . . ?
O16W Na2 W5 81.1(6) . . ?
O30 Na2 W5 89.6(6) . . ?
O17W Na2 W5 166.1(13) . . ?
O33 Na2 W5 71.5(4) . . ?
O26 Na2 Na3 76.6(5) . 2_657 ?
O16W Na2 Na3 83.8(6) . 2_657 ?
O30 Na2 Na3 101.4(5) . 2_657 ?
O17W Na2 Na3 99.4(13) . 2_657 ?
O33 Na2 Na3 155.2(7) . 2_657 ?
W5 Na2 Na3 89.9(3) . 2_657 ?
O5W Na3 O7W 169.2(8) . . ?
O5W Na3 O8W 88.4(5) . . ?
O7W Na3 O8W 98.5(7) . . ?
O5W Na3 O6W 80.6(7) . . ?
O7W Na3 O6W 92.0(9) . . ?
O8W Na3 O6W 168.8(8) . . ?
O5W Na3 O36 98.8(5) . 2_756 ?
O7W Na3 O36 72.8(6) . 2_756 ?
O8W Na3 O36 91.7(5) . 2_756 ?
O6W Na3 O36 87.6(7) . 2_756 ?
O5W Na3 Co2' 41.4(4) . . ?
O7W Na3 Co2' 128.4(7) . . ?
O8W Na3 Co2' 101.1(4) . . ?
O6W Na3 Co2' 69.0(6) . . ?
O36 Na3 Co2' 59.4(4) 2_756 . ?
O5W Na3 Na2 124.2(5) . 2_657 ?
O7W Na3 Na2 55.9(6) . 2_657 ?
O8W Na3 Na2 132.6(5) . 2_657 ?
O6W Na3 Na2 57.3(6) . 2_657 ?
O36 Na3 Na2 112.8(4) 2_756 2_657 ?
Co2' Na3 Na2 126.2(5) . 2_657 ?
O16 P1 O14 113.3(4) . . ?
O16 P1 O15 108.3(4) . . ?
O14 P1 O15 110.1(4) . . ?
O16 P1 O11 107.6(4) . . ?
O14 P1 O11 110.6(4) . . ?
O15 P1 O11 106.7(4) . . ?
O36 P2 O21 112.6(5) . . ?
O36 P2 O27 109.7(5) . 2_756 ?
O21 P2 O27 110.6(4) . 2_756 ?
O36 P2 O32 109.6(5) . . ?
O21 P2 O32 105.6(5) . . ?
O27 P2 O32 108.6(4) 2_756 . ?
O35 P3 O23 109.3(4) . . ?
O35 P3 O22 110.0(4) . . ?
O23 P3 O22 110.1(5) . . ?
O35 P3 O12 111.5(4) . . ?
O23 P3 O12 108.5(4) . . ?
O22 P3 O12 107.3(4) . . ?
O31 P4 O25 108.8(3) 2_756 . ?
O31 P4 O20 108.3(4) 2_756 . ?
O25 P4 O20 108.1(4) . . ?
O31 P4 O4 111.2(4) 2_756 2_756 ?
O25 P4 O4 111.3(4) . 2_756 ?
O20 P4 O4 109.0(3) . 2_756 ?
W4 O1 W6 122.4(3) . . ?
W4 O1 Na1 95.4(3) . . ?
W6 O1 Na1 94.0(3) . . ?
W1 O2 W2 142.1(4) . . ?
W3 O3 W2 120.9(4) . . ?
P4 O4 Co1 122.0(4) 2_756 . ?
P4 O4 Co1 122.1(4) 2_756 2_756 ?
Co1 O4 Co1 98.0(2) . 2_756 ?
P4 O4 Na1 117.1(3) 2_756 . ?
Co1 O4 Na1 95.5(3) . . ?
Co1 O4 Na1 96.0(3) 2_756 . ?
W5 O5 Co1 144.6(4) . . ?
W5 O6 W1 121.9(3) . 2_756 ?
W3 O7 Co1 141.6(4) . . ?
W4 O8 Co1 141.8(3) . 2_756 ?
W4 O8 Na1 106.4(3) . . ?
Co1 O8 Na1 100.7(3) 2_756 . ?
W4 O10 W3 142.7(4) . 2_756 ?
P1 O11 W4 129.5(4) . . ?
P3 O12 W3 127.6(5) . . ?
P1 O15 W6 130.8(4) . . ?
P1 O16 Co2 131.7(4) . 2_757 ?
P1 O16 Co2 130.7(5) . . ?
Co2 O16 Co2 87.5(3) 2_757 . ?
W6 O17 W5 141.4(4) . . ?
W2 O18 Na1 143.0(4) . . ?
P4 O20 W4 127.1(4) . . ?
P4 O20 W6 126.5(4) . . ?
W4 O20 W6 91.6(2) . . ?
P2 O21 W1 131.1(4) . . ?
P3 O23 W2 128.4(4) . . ?
P4 O25 W5 128.2(4) . . ?
P4 O25 W1 129.5(4) . 2_756 ?
W5 O25 W1 92.4(2) . 2_756 ?
W5 O26 Na2 140.5(6) . . ?
P2 O27 W5 130.7(5) 2_756 . ?
W1 O28 Na1 143.7(4) . . ?
C6 O30 Na2 114.0(9) . . ?
P4 O31 W2 130.5(4) 2_756 . ?
P4 O31 W3 128.0(3) 2_756 . ?
W2 O31 W3 92.2(2) . . ?
C1 O33 Na2 110.8(8) . . ?
W6 O34 Co1 142.5(3) . . ?
W6 O34 Na1 106.3(3) . . ?
Co1 O34 Na1 101.2(3) . . ?
P2 O36 Na3 125.5(6) . 2_756 ?
Co2 O5W Co2' 30.3(3) . . ?
Co2 O5W Na3 126.7(5) . . ?
Co2' O5W Na3 96.9(6) . . ?
O33 C1 C2 111.8(9) . . ?
C1 C2 N2 113.7(9) . . ?
N2 C3 C4 109.5(8) . 2_766 ?
N2 C4 C3 110.1(8) . 2_766 ?
C8 C5 N1 108.6(10) 2_656 . ?
C7 C6 O30 112.0(12) . . ?
C6 C7 N1 112.3(13) . . ?
C5 C8 N1 112.8(12) 2_656 . ?
C5 N1 C7 114.0(10) . . ?
C5 N1 C8 106.6(11) . . ?
C7 N1 C8 111.7(11) . . ?
C3 N2 C2 112.8(8) . . ?
C3 N2 C4 109.9(8) . . ?
C2 N2 C4 107.5(8) . . ?

loop_
_geom_bond_atom_site_label_1
_geom_bond_atom_site_label_2
_geom_bond_distance
_geom_bond_site_symmetry_2
_geom_bond_publ_flag
W1 O28 1.732(8) . ?
W1 O29 1.737(7) . ?
W1 O2 1.899(7) . ?
W1 O6 1.943(7) 2_756 ?
W1 O21 2.196(8) . ?
W1 O25 2.332(7) 2_756 ?
W2 O18 1.728(8) . ?
W2 O24 1.748(8) . ?
W2 O2 1.911(7) . ?
W2 O3 1.966(7) . ?
W2 O23 2.140(8) . ?
W2 O31 2.329(7) . ?
W3 O9 1.710(7) . ?
W3 O7 1.778(7) . ?
W3 O3 1.905(7) . ?
W3 O10 1.930(7) 2_756 ?
W3 O12 2.109(7) . ?
W3 O31 2.345(6) . ?
W4 O19 1.727(7) . ?
W4 O8 1.779(7) . ?
W4 O10 1.894(6) . ?
W4 O1 1.900(6) . ?
W4 O11 2.081(7) . ?
W4 O20 2.343(6) . ?
W4 Na1 3.436(4) . ?
W5 O26 1.730(8) . ?
W5 O5 1.777(7) . ?
W5 O6 1.901(7) . ?
W5 O17 1.925(7) . ?
W5 O27 2.116(7) . ?
W5 O25 2.326(7) . ?
W5 Na2 3.714(17) . ?
W6 O13 1.730(7) . ?
W6 O34 1.797(7) . ?
W6 O17 1.896(6) . ?
W6 O1 1.943(6) . ?
W6 O15 2.091(7) . ?
W6 O20 2.353(6) . ?
W6 Na1 3.424(4) . ?
Co1 O34 2.048(8) . ?
Co1 O5 2.054(6) . ?
Co1 O8 2.065(7) 2_756 ?
Co1 O7 2.090(7) . ?
Co1 O4 2.155(6) . ?
Co1 O4 2.167(6) 2_756 ?
Co1 Na1 3.488(4) . ?
Co1 Na1 3.511(4) 2_756 ?
Co2 O16 2.019(8) 2_757 ?
Co2 O16 2.036(7) . ?
Co2 O4W 2.166(15) . ?
Co2 O3W 2.18(2) . ?
Co2 O2W 2.212(17) . ?
Co2 O5W 2.291(10) . ?
Co2 Co2 2.803(6) 2_757 ?
Co2' O3W' 1.94(2) . ?
Co2' O5W 2.296(16) . ?
Co2' O2W' 2.38(3) . ?
Co2' Na3 3.445(16) . ?
Na1 O28 2.301(8) . ?
Na1 O18 2.315(8) . ?
Na1 O1W 2.379(11) . ?
Na1 O34 2.453(7) . ?
Na1 O8 2.481(7) . ?
Na1 O4 2.543(8) . ?
Na1 O1 2.689(8) . ?
Na1 Co1 3.511(4) 2_756 ?
Na2 O26 2.212(18) . ?
Na2 O16W 2.37(3) . ?
Na2 O30 2.42(2) . ?
Na2 O17W 2.52(6) . ?
Na2 O33 2.554(18) . ?
Na2 Na3 4.175(17) 2_657 ?
Na3 O5W 2.308(14) . ?
Na3 O7W 2.34(2) . ?
Na3 O8W 2.375(17) . ?
Na3 O6W 2.53(3) . ?
Na3 O36 2.569(13) 2_756 ?
Na3 Na2 4.175(17) 2_657 ?
P1 O16 1.522(7) . ?
P1 O14 1.525(8) . ?
P1 O15 1.546(8) . ?
P1 O11 1.555(8) . ?
P2 O36 1.514(9) . ?
P2 O21 1.523(9) . ?
P2 O27 1.539(7) 2_756 ?
P2 O32 1.582(8) . ?
P3 O35 1.517(9) . ?
P3 O23 1.552(8) . ?
P3 O22 1.560(8) . ?
P3 O12 1.572(6) . ?
P4 O31 1.535(7) 2_756 ?
P4 O25 1.541(6) . ?
P4 O20 1.546(7) . ?
P4 O4 1.550(7) 2_756 ?
O4 P4 1.550(7) 2_756 ?
O4 Co1 2.167(6) 2_756 ?
O6 W1 1.943(7) 2_756 ?
O8 Co1 2.065(7) 2_756 ?
O10 W3 1.930(7) 2_756 ?
O16 Co2 2.019(8) 2_757 ?
O25 W1 2.332(7) 2_756 ?
O27 P2 1.539(7) 2_756 ?
O30 C6 1.457(19) . ?
O31 P4 1.535(7) 2_756 ?
O33 C1 1.393(14) . ?
O36 Na3 2.569(13) 2_756 ?
C1 C2 1.501(14) . ?
C2 N2 1.522(16) . ?
C3 N2 1.488(13) . ?
C3 C4 1.537(17) 2_766 ?
C4 N2 1.531(12) . ?
C4 C3 1.537(17) 2_766 ?
C5 C8 1.416(19) 2_656 ?
C5 N1 1.478(17) . ?
C6 C7 1.44(3) . ?
C7 N1 1.496(18) . ?
C8 C5 1.416(19) 2_656 ?
C8 N1 1.54(2) . ?
